data_7033396
loop_
_publ_author_name
'Fu, Hong-Ru'
'Wang, Fei'
'Zhang, Jian'

_publ_section_title
;
 A stable zinc-4-carboxypyrazole framework with high uptake and
 selectivity of light hydrocarbons.
;
_journal_issue 6
_journal_name_full 'Dalton transactions (Cambridge, England : 2003)'
_journal_page_first 2893
_journal_page_last 2896
_journal_paper_doi 10.1039/c4dt03594a
_journal_volume 44
_journal_year 2015
_chemical_formula_moiety 'C12 H6 N6 O7 Zn3'
_chemical_formula_sum 'C12 H6 N6 O7 Zn3'
_chemical_formula_weight 542.34
_chemical_name_systematic
; 
 ? 
;
_space_group_IT_number 205
_symmetry_cell_setting cubic
_symmetry_space_group_name_Hall '-P 2ac 2ab 3'
_symmetry_space_group_name_H-M 'P a -3'
_atom_sites_solution_hydrogens geom
_atom_sites_solution_primary direct
_atom_sites_solution_secondary difmap
_audit_creation_method SHELXL-97
_audit_update_record
;
2014-09-24 deposited with the CCDC.
2014-12-10 downloaded from the CCDC.
;
_cell_angle_alpha 90.00
_cell_angle_beta 90.00
_cell_angle_gamma 90.00
_cell_formula_units_Z 8
_cell_length_a 20.0770(2)
_cell_length_b 20.0770(2)
_cell_length_c 20.0770(2)
_cell_measurement_reflns_used 2309
_cell_measurement_temperature 293(2)
_cell_measurement_theta_max 28.6220
_cell_measurement_theta_min 2.8690
_cell_volume 8092.76(14)
_computing_cell_refinement 'Bruker FRAMBO'
_computing_data_collection 'Bruker FRAMBO'
_computing_data_reduction 'Bruker SAINT'
_computing_molecular_graphics 'Bruker SHELXTL'
_computing_publication_material 'Bruker SHELXTL'
_computing_structure_refinement 'SHELXL-97 (Sheldrick, 1997)'
_computing_structure_solution 'SHELXS-97 (Sheldrick, 1990)'
_diffrn_ambient_temperature 293(2)
_diffrn_detector_area_resol_mean none
_diffrn_measured_fraction_theta_full 0.999
_diffrn_measured_fraction_theta_max 0.999
_diffrn_measurement_device_type 'multiwire proportional'
_diffrn_measurement_method 'phi and omega scans'
_diffrn_radiation_monochromator graphite
_diffrn_radiation_source 'fine-focus sealed tube'
_diffrn_radiation_type MoK\a
_diffrn_radiation_wavelength 0.71073
_diffrn_reflns_av_R_equivalents 0.0409
_diffrn_reflns_av_sigmaI/netI 0.0499
_diffrn_reflns_limit_h_max 12
_diffrn_reflns_limit_h_min -23
_diffrn_reflns_limit_k_max 11
_diffrn_reflns_limit_k_min -23
_diffrn_reflns_limit_l_max 22
_diffrn_reflns_limit_l_min -23
_diffrn_reflns_number 7073
_diffrn_reflns_theta_full 25.00
_diffrn_reflns_theta_max 25.00
_diffrn_reflns_theta_min 2.48
_diffrn_standards_decay_% none
_diffrn_standards_interval_count none
_diffrn_standards_interval_time none
_diffrn_standards_number none
_exptl_absorpt_coefficient_mu 1.786
_exptl_absorpt_correction_T_max 0.746
_exptl_absorpt_correction_T_min 0.738
_exptl_absorpt_correction_type multi-scan
_exptl_absorpt_process_details 'SADABS (Sheldrick, 1996)'
_exptl_crystal_colour colorless
_exptl_crystal_density_diffrn 0.890
_exptl_crystal_density_method 'not measured'
_exptl_crystal_description block
_exptl_crystal_F_000 2128
_exptl_crystal_size_max 0.17
_exptl_crystal_size_mid 0.17
_exptl_crystal_size_min 0.17
_platon_squeeze_details
;
;
_refine_diff_density_max 2.234
_refine_diff_density_min -0.460
_refine_diff_density_rms 0.223
_refine_ls_extinction_method none
_refine_ls_goodness_of_fit_ref 1.115
_refine_ls_hydrogen_treatment constr
_refine_ls_matrix_type full
_refine_ls_number_parameters 85
_refine_ls_number_reflns 2389
_refine_ls_number_restraints 0
_refine_ls_restrained_S_all 1.115
_refine_ls_R_factor_all 0.0976
_refine_ls_R_factor_gt 0.0733
_refine_ls_shift/su_max 0.000
_refine_ls_shift/su_mean 0.000
_refine_ls_structure_factor_coef Fsqd
_refine_ls_weighting_details 'calc w=1/[\s^2^(Fo^2^)+(0.1540P)^2^+26.0876P] where P=(Fo^2^+2Fc^2^)/3'
_refine_ls_weighting_scheme calc
_refine_ls_wR_factor_gt 0.2459
_refine_ls_wR_factor_ref 0.2617
_reflns_number_gt 1743
_reflns_number_total 2392
_reflns_threshold_expression >2sigma(I)
_cod_data_source_file c4dt03594a2.cif
_cod_data_source_block 2
_cod_depositor_comments 'Adding full bibliography for 7033396.cif.'
_cod_original_sg_symbol_H-M Pa-3
_cod_database_code 7033396

loop_
_symmetry_equiv_pos_as_xyz
'x, y, z'
'-x+1/2, -y, z+1/2'
'-x, y+1/2, -z+1/2'
'x+1/2, -y+1/2, -z'
'z, x, y'
'z+1/2, -x+1/2, -y'
'-z+1/2, -x, y+1/2'
'-z, x+1/2, -y+1/2'
'y, z, x'
'-y, z+1/2, -x+1/2'
'y+1/2, -z+1/2, -x'
'-y+1/2, -z, x+1/2'
'-x, -y, -z'
'x-1/2, y, -z-1/2'
'x, -y-1/2, z-1/2'
'-x-1/2, y-1/2, z'
'-z, -x, -y'
'-z-1/2, x-1/2, y'
'z-1/2, x, -y-1/2'
'z, -x-1/2, y-1/2'
'-y, -z, -x'
'y, -z-1/2, x-1/2'
'-y-1/2, z-1/2, x'
'y-1/2, z, -x-1/2'

loop_
_atom_site_label
_atom_site_type_symbol
_atom_site_fract_x
_atom_site_fract_y
_atom_site_fract_z
_atom_site_U_iso_or_equiv
_atom_site_adp_type
_atom_site_occupancy
_atom_site_symmetry_multiplicity
_atom_site_calc_flag
_atom_site_refinement_flags
Zn1 Zn 0.25274(4) 0.27345(4) 0.14823(4) 0.0276(4) Uani 1 1 d .
N2 N 0.2185(3) 0.3524(3) 0.1970(3) 0.0335(15) Uani 1 1 d .
O3 O 0.2038(2) 0.2038(2) 0.2038(2) 0.0269(19) Uani 1 3 d S
O1 O 0.2411(3) 0.5580(3) 0.2187(3) 0.0492(16) Uani 1 1 d .
N1 N 0.1731(4) 0.3441(3) 0.2461(3) 0.0353(15) Uani 1 1 d .
C2 C 0.1966(4) 0.4524(4) 0.2393(4) 0.040(2) Uani 1 1 d .
O2 O 0.1624(4) 0.5510(3) 0.2937(4) 0.0603(19) Uani 1 1 d .
C3 C 0.1592(4) 0.4046(4) 0.2717(4) 0.040(2) Uani 1 1 d .
H3A H 0.1290 0.4129 0.3059 0.048 Uiso 1 1 calc R
C1 C 0.1985(5) 0.5245(4) 0.2527(4) 0.040(2) Uani 1 1 d .
C4 C 0.2330(4) 0.4171(4) 0.1920(4) 0.042(2) Uani 1 1 d .
H4A H 0.2627 0.4356 0.1618 0.051 Uiso 1 1 calc R

loop_
_atom_site_aniso_label
_atom_site_aniso_U_11
_atom_site_aniso_U_22
_atom_site_aniso_U_33
_atom_site_aniso_U_23
_atom_site_aniso_U_13
_atom_site_aniso_U_12
Zn1 0.0282(5) 0.0308(6) 0.0238(5) 0.0003(4) -0.0011(3) 0.0012(4)
N2 0.040(4) 0.026(3) 0.035(3) 0.002(3) 0.005(3) -0.003(3)
O3 0.0269(19) 0.0269(19) 0.0269(19) 0.002(2) 0.002(2) 0.002(2)
O1 0.061(4) 0.025(3) 0.061(4) -0.006(3) 0.006(3) -0.005(3)
N1 0.037(4) 0.029(3) 0.039(4) 0.002(3) 0.010(3) -0.006(3)
C2 0.045(5) 0.028(4) 0.047(5) -0.002(4) 0.001(4) 0.001(4)
O2 0.075(5) 0.035(3) 0.071(4) -0.015(3) 0.021(4) -0.002(3)
C3 0.045(5) 0.032(4) 0.042(5) -0.005(4) 0.014(4) 0.004(4)
C1 0.047(5) 0.028(4) 0.045(5) -0.001(4) -0.007(4) 0.001(4)
C4 0.049(5) 0.031(4) 0.046(5) 0.001(4) 0.012(4) -0.012(4)

loop_
_atom_type_symbol
_atom_type_description
_atom_type_scat_dispersion_real
_atom_type_scat_dispersion_imag
_atom_type_scat_source
C C 0.0033 0.0016 'International Tables Vol C Tables 4.2.6.8 and 6.1.1.4'
H H 0.0000 0.0000 'International Tables Vol C Tables 4.2.6.8 and 6.1.1.4'
N N 0.0061 0.0033 'International Tables Vol C Tables 4.2.6.8 and 6.1.1.4'
O O 0.0106 0.0060 'International Tables Vol C Tables 4.2.6.8 and 6.1.1.4'
Zn Zn 0.2839 1.4301 'International Tables Vol C Tables 4.2.6.8 and 6.1.1.4'

loop_
_geom_angle_atom_site_label_1
_geom_angle_atom_site_label_2
_geom_angle_atom_site_label_3
_geom_angle
_geom_angle_site_symmetry_1
_geom_angle_site_symmetry_3
O1 Zn1 N1 121.1(3) 20_565 9
O1 Zn1 N2 117.0(3) 20_565 .
N1 Zn1 N2 114.7(3) 9 .
O1 Zn1 O3 103.6(3) 20_565 .
N1 Zn1 O3 96.8(2) 9 .
N2 Zn1 O3 96.3(2) . .
O1 Zn1 O2 57.6(2) 20_565 20_565
N1 Zn1 O2 92.0(3) 9 20_565
N2 Zn1 O2 95.1(3) . 20_565
O3 Zn1 O2 161.1(3) . 20_565
O1 Zn1 C1 29.6(3) 20_565 20_565
N1 Zn1 C1 107.9(3) 9 20_565
N2 Zn1 C1 107.8(3) . 20_565
O3 Zn1 C1 133.2(3) . 20_565
O2 Zn1 C1 28.0(2) 20_565 20_565
C4 N2 N1 108.8(7) . .
C4 N2 Zn1 131.6(6) . .
N1 N2 Zn1 119.6(5) . .
Zn1 O3 Zn1 107.9(2) 9 .
Zn1 O3 Zn1 107.9(2) 9 5
Zn1 O3 Zn1 107.9(2) . 5
C1 O1 Zn1 101.6(5) . 23_665
C3 N1 N2 107.8(6) . .
C3 N1 Zn1 132.7(5) . 5
N2 N1 Zn1 119.1(5) . 5
C3 C2 C4 104.7(7) . .
C3 C2 C1 127.6(8) . .
C4 C2 C1 127.7(8) . .
C1 O2 Zn1 79.2(5) . 23_665
N1 C3 C2 109.5(7) . .
O2 C1 O1 121.6(7) . .
O2 C1 C2 122.6(8) . .
O1 C1 C2 115.8(8) . .
O2 C1 Zn1 72.8(5) . 23_665
O1 C1 Zn1 48.8(4) . 23_665
C2 C1 Zn1 164.7(7) . 23_665
N2 C4 C2 109.2(7) . .

loop_
_geom_bond_atom_site_label_1
_geom_bond_atom_site_label_2
_geom_bond_distance
_geom_bond_site_symmetry_2
Zn1 O1 1.957(6) 20_565
Zn1 N1 1.978(6) 9
Zn1 N2 1.986(6) .
Zn1 O3 2.041(3) .
Zn1 O2 2.478(7) 20_565
Zn1 C1 2.548(8) 20_565
N2 C4 1.335(10) .
N2 N1 1.353(9) .
O3 Zn1 2.041(3) 9
O3 Zn1 2.041(3) 5
O1 C1 1.285(11) .
O1 Zn1 1.957(6) 23_665
N1 C3 1.349(10) .
N1 Zn1 1.978(6) 5
C2 C3 1.380(12) .
C2 C4 1.392(12) .
C2 C1 1.473(11) .
O2 C1 1.219(11) .
O2 Zn1 2.478(7) 23_665
C1 Zn1 2.548(8) 23_665

loop_
_platon_squeeze_void_nr
_platon_squeeze_void_average_x
_platon_squeeze_void_average_y
_platon_squeeze_void_average_z
_platon_squeeze_void_volume
_platon_squeeze_void_count_electrons
_platon_squeeze_void_content
1 0.000 0.000 0.500 1094 172 ' '
2 0.000 0.500 0.000 1092 172 ' '
3 0.042 0.040 0.039 5 1 ' '
4 0.042 0.460 0.539 5 1 ' '
5 0.500 0.000 0.000 1089 171 ' '
6 0.500 0.500 0.500 1087 171 ' '
7 0.460 0.539 0.040 5 1 ' '
8 0.460 0.960 0.539 5 1 ' '
9 0.540 0.040 0.460 5 1 ' '
10 0.540 0.460 0.960 5 1 ' '
11 0.960 0.539 0.460 5 1 ' '
12 0.960 0.960 0.961 6 1 ' '
